data_2020709
loop_
_publ_author_name
'Tan, Xiong-Wen'
'Li, Heng-Feng'
'Li, Chang-Hong'

_publ_section_title
;
 Two new isomeric zinc(II) metal--organic frameworks based on
 1,5-bis(2-methyl-1<i>H</i>-imidazol-1-yl)pentane and 5-methylisophthalate
 ligands
;
_journal_coeditor_code FM3047
_journal_issue 2
_journal_name_full 'Acta Crystallographica Section C'
_journal_page_first 78
_journal_page_last 83
_journal_paper_doi 10.1107/S2053229616020520
_journal_volume 73
_journal_year 2017
_chemical_formula_iupac '[Zn (C9 H6 O4) (C13 H20 N4)]'
_chemical_formula_moiety 'C22 H26 N4 O4 Zn'
_chemical_formula_sum 'C22 H26 N4 O4 Zn'
_chemical_formula_weight 475.84
_chemical_name_systematic
Poly[[\m-1,5-bis(2-methyl-1<i>H</i>-imidazol-1-yl)pentane-\k^2^<i>N</i>^3^:<i>N</i>^3'^](\m-5-methylisophthalato-\k^2^<i>O</i>^1^:<i>O</i>^3^)zinc(II)]
_space_group_crystal_system monoclinic
_space_group_IT_number 14
_space_group_name_Hall '-P 2yn'
_space_group_name_H-M_alt 'P 1 21/n 1'
_symmetry_space_group_name_Hall '-P 2yn'
_symmetry_space_group_name_H-M 'P 1 21/n 1'
_atom_sites_solution_hydrogens geom
_audit_creation_method SHELXL-2014/7
_cell_angle_alpha 90
_cell_angle_beta 101.315(3)
_cell_angle_gamma 90
_cell_formula_units_Z 4
_cell_length_a 9.4910(12)
_cell_length_b 18.7233(13)
_cell_length_c 11.9855(17)
_cell_measurement_reflns_used 3751
_cell_measurement_temperature 291(2)
_cell_measurement_theta_max 25.72
_cell_measurement_theta_min 2.11
_cell_volume 2088.5(4)
_computing_cell_refinement
;
SMART (Bruker, 2008)
;
_computing_data_collection
;
SMART (Bruker, 2008)
;
_computing_data_reduction
;
SAINT (Bruker, 2008)
;
_computing_molecular_graphics
;
SHELXTL (Bruker, 2008)
;
_computing_publication_material
;
SHELXTL (Bruker, 2008)
;
_computing_structure_refinement
;
SHELXL2014 (Sheldrick, 2015)
;
_computing_structure_solution
;
SHELXTL (Bruker, 2008)
;
_diffrn_ambient_temperature 291(2)
_diffrn_measured_fraction_theta_full 0.999
_diffrn_measured_fraction_theta_max 0.989
_diffrn_measurement_device_type 'Bruker SMART APEX CCD'
_diffrn_measurement_method 'phi and omega scans'
_diffrn_radiation_type MoK\a
_diffrn_radiation_wavelength 0.71073
_diffrn_reflns_av_R_equivalents 0.0695
_diffrn_reflns_limit_h_max 12
_diffrn_reflns_limit_h_min -12
_diffrn_reflns_limit_k_max 24
_diffrn_reflns_limit_k_min -22
_diffrn_reflns_limit_l_max 15
_diffrn_reflns_limit_l_min -15
_diffrn_reflns_number 19462
_diffrn_reflns_theta_full 25.242
_diffrn_reflns_theta_max 28.285
_diffrn_reflns_theta_min 2.046
_exptl_absorpt_coefficient_mu 1.214
_exptl_absorpt_correction_T_max 0.83
_exptl_absorpt_correction_T_min 0.80
_exptl_absorpt_correction_type multi-scan
_exptl_absorpt_process_details
;
(SADABS; Bruker, 2008)
;
_exptl_crystal_colour colorless
_exptl_crystal_density_diffrn 1.513
_exptl_crystal_density_method 'not measured'
_exptl_crystal_description block
_exptl_crystal_F_000 992
_exptl_crystal_size_max 0.200
_exptl_crystal_size_mid 0.180
_exptl_crystal_size_min 0.160
_refine_diff_density_max 0.674
_refine_diff_density_min -1.055
_refine_ls_extinction_method none
_refine_ls_goodness_of_fit_ref 1.043
_refine_ls_hydrogen_treatment constr
_refine_ls_matrix_type full
_refine_ls_number_parameters 283
_refine_ls_number_reflns 5131
_refine_ls_number_restraints 11
_refine_ls_restrained_S_all 1.051
_refine_ls_R_factor_all 0.0635
_refine_ls_R_factor_gt 0.0533
_refine_ls_shift/su_max 0.001
_refine_ls_shift/su_mean 0.000
_refine_ls_structure_factor_coef Fsqd
_refine_ls_weighting_details 'w=1/[\s^2^(Fo^2^)+(0.0300P)^2^] where P=(Fo^2^+2Fc^2^)/3'
_refine_ls_weighting_scheme calc
_refine_ls_wR_factor_gt 0.1023
_refine_ls_wR_factor_ref 0.1035
_reflns_number_gt 3145
_reflns_number_total 5131
_reflns_threshold_expression 'I > 2\s(I)'
_cod_data_source_file fm3047sup1.cif
_cod_data_source_block I
_cod_depositor_comments 'Adding full bibliography for 2020709--2020710.cif.'
_cod_database_code 2020709
_shelx_space_group_comment
;
The symmetry employed for this shelxl refinement is uniquely defined
by the following loop, which should always be used as a source of
symmetry information in preference to the above space-group names.
They are only intended as comments.
;
_shelx_estimated_absorpt_t_min 0.793
_shelx_estimated_absorpt_t_max 0.829

loop_
_space_group_symop_operation_xyz
'x, y, z'
'-x+1/2, y+1/2, -z+1/2'
'-x, -y, -z'
'x-1/2, -y-1/2, z-1/2'

loop_
_atom_site_type_symbol
_atom_site_label
_atom_site_fract_x
_atom_site_fract_y
_atom_site_fract_z
_atom_site_U_iso_or_equiv
_atom_site_adp_type
_atom_site_calc_flag
_atom_site_occupancy
C C1 0.6251(3) 0.85279(16) 0.2830(2) 0.0365(7) Uani d 1
C C2 0.5166(3) 0.80305(15) 0.2781(2) 0.0353(7) Uani d 1
H H2 0.4602 0.7907 0.2083 0.042 Uiso calc 1
C C3 0.4918(3) 0.77169(16) 0.3763(2) 0.0329(7) Uani d 1
C C4 0.5812(3) 0.78604(16) 0.4799(2) 0.0364(7) Uani d 1
H H4 0.5675 0.7636 0.5461 0.044 Uiso calc 1
C C5 0.6901(3) 0.83420(18) 0.4819(2) 0.0450(8) Uani d 1
C C6 0.7122(3) 0.86874(17) 0.3874(3) 0.0441(8) Uani d 1
H H6 0.7847 0.9027 0.3924 0.053 Uiso calc 1
C C7 0.6565(3) 0.8897(2) 0.1787(3) 0.0430(8) Uani d 1
C C8 0.3692(3) 0.72031(16) 0.3693(2) 0.0382(7) Uani d 1
C C9 0.7881(3) 0.85194(17) 0.5848(2) 0.0397(8) Uani d 1
H H9A 0.8785 0.8286 0.5858 0.060 Uiso calc 1
H H9B 0.7495 0.8364 0.6490 0.060 Uiso calc 1
H H9C 0.8023 0.9027 0.5888 0.060 Uiso calc 1
C C10 0.2054(3) 0.46156(18) 0.4539(3) 0.0473(8) Uani d 1
H H10 0.1294 0.4596 0.4925 0.057 Uiso calc 1
C C11 0.2649(4) 0.40483(19) 0.4114(3) 0.0491(9) Uani d 1
H H11 0.2387 0.3572 0.4163 0.059 Uiso calc 1
C C12 0.3771(3) 0.50386(16) 0.3723(2) 0.0349(7) Uani d 1
C C13 0.4778(3) 0.55067(17) 0.3287(3) 0.0439(8) Uani d 1
H H13A 0.5696 0.5276 0.3373 0.066 Uiso calc 1
H H13B 0.4881 0.5947 0.3705 0.066 Uiso calc 1
H H13C 0.4416 0.5604 0.2496 0.066 Uiso calc 1
C C14 0.4666(4) 0.38905(18) 0.3020(3) 0.0570(10) Uani d 1
H H14A 0.5026 0.3488 0.3501 0.068 Uiso calc 1
H H14B 0.5485 0.4182 0.2940 0.068 Uiso calc 1
C C15 0.3990(5) 0.3621(2) 0.1898(3) 0.0887(13) Uani d 1
H H15A 0.4607 0.3255 0.1681 0.106 Uiso calc 1
H H15B 0.3091 0.3394 0.1963 0.106 Uiso calc 1
C C16 0.3684(5) 0.4160(2) 0.0957(3) 0.1086(17) Uani d 1
H H16A 0.4561 0.4372 0.0809 0.130 Uiso calc 1
H H16B 0.3048 0.4533 0.1123 0.130 Uiso calc 1
C C17 0.2966(6) 0.3697(3) -0.0016(3) 0.131(2) Uani d 1
H H17A 0.3540 0.3275 -0.0073 0.157 Uiso calc 1
H H17B 0.2025 0.3548 0.0095 0.157 Uiso calc 1
C C18 0.2833(5) 0.4140(3) -0.1073(3) 0.1010(15) Uani d 1
H H18A 0.3759 0.4176 -0.1296 0.121 Uiso calc 1
H H18B 0.2515 0.4618 -0.0931 0.121 Uiso calc 1
C C19 0.2106(5) 0.3301(3) -0.2792(4) 0.0989(17) Uani d 1
H H19 0.2988 0.3075 -0.2755 0.119 Uiso calc 1
C C20 0.0942(4) 0.3218(2) -0.3591(3) 0.0635(10) Uani d 1
H H20 0.0848 0.2896 -0.4192 0.076 Uiso calc 1
C C21 0.0396(4) 0.40194(18) -0.2402(3) 0.0507(9) Uani d 1
C C22 -0.0341(4) 0.4556(2) -0.1836(3) 0.0589(10) Uani d 1
H H22A -0.0063 0.4502 -0.1026 0.088 Uiso calc 1
H H22B -0.1361 0.4494 -0.2062 0.088 Uiso calc 1
H H22C -0.0081 0.5025 -0.2050 0.088 Uiso calc 1
N N1 0.2760(3) 0.52360(13) 0.4309(2) 0.0394(6) Uani d 1
N N2 0.3730(3) 0.43095(14) 0.3588(2) 0.0423(6) Uani d 1
N N3 0.1754(4) 0.3791(2) -0.2014(3) 0.1005(14) Uani d 1
N N4 -0.0113(3) 0.36841(14) -0.3397(2) 0.0419(6) Uani d 1
O O1 0.7093(3) 0.94941(14) 0.18676(18) 0.0633(7) Uani d 1
O O2 0.6253(2) 0.85306(12) 0.08773(18) 0.0521(6) Uani d 1
O O3 0.2858(2) 0.71001(12) 0.27618(17) 0.0529(6) Uani d 1
O O4 0.3529(2) 0.68946(11) 0.46039(16) 0.0414(5) Uani d 1
Zn Zn1 0.19652(4) 0.62010(2) 0.45205(3) 0.03624(12) Uani d 1

loop_
_atom_site_aniso_label
_atom_site_aniso_U_11
_atom_site_aniso_U_22
_atom_site_aniso_U_33
_atom_site_aniso_U_12
_atom_site_aniso_U_13
_atom_site_aniso_U_23
C1 0.0401(18) 0.0398(18) 0.0299(16) 0.0067(15) 0.0076(13) 0.0110(13)
C2 0.0343(17) 0.0427(19) 0.0291(16) 0.0065(15) 0.0067(13) 0.0028(14)
C3 0.0315(16) 0.0379(18) 0.0297(15) 0.0050(13) 0.0073(13) 0.0020(13)
C4 0.0402(18) 0.0409(18) 0.0277(15) 0.0002(15) 0.0056(13) 0.0046(13)
C5 0.046(2) 0.055(2) 0.0300(16) -0.0021(17) -0.0020(13) 0.0044(14)
C6 0.0393(19) 0.048(2) 0.0453(19) -0.0083(15) 0.0092(15) 0.0067(16)
C7 0.0352(18) 0.059(2) 0.0364(18) 0.0058(17) 0.0115(14) 0.0096(17)
C8 0.0387(18) 0.0427(19) 0.0340(17) 0.0053(15) 0.0094(14) -0.0029(15)
C9 0.0385(18) 0.0471(19) 0.0291(14) -0.0233(15) -0.0044(12) 0.0058(14)
C10 0.042(2) 0.047(2) 0.053(2) -0.0053(17) 0.0102(16) 0.0018(17)
C11 0.048(2) 0.041(2) 0.053(2) -0.0104(17) -0.0018(17) 0.0006(17)
C12 0.0347(17) 0.0379(19) 0.0290(15) 0.0033(14) -0.0010(12) -0.0047(13)
C13 0.0422(19) 0.043(2) 0.0493(19) 0.0053(15) 0.0145(15) -0.0036(15)
C14 0.070(3) 0.043(2) 0.060(2) 0.0142(19) 0.0191(19) -0.0064(17)
C15 0.094(3) 0.096(3) 0.077(2) -0.013(3) 0.019(2) -0.042(2)
C16 0.062(3) 0.167(5) 0.088(3) 0.033(3) -0.007(3) -0.007(2)
C17 0.144(5) 0.165(5) 0.079(2) -0.003(4) 0.011(3) 0.002(3)
C18 0.073(3) 0.141(4) 0.085(2) -0.028(3) 0.005(2) -0.002(2)
C19 0.058(3) 0.114(4) 0.111(4) 0.045(3) -0.019(3) -0.032(3)
C20 0.054(2) 0.065(3) 0.072(3) 0.013(2) 0.012(2) -0.017(2)
C21 0.048(2) 0.047(2) 0.054(2) 0.0077(17) 0.0004(17) -0.0062(17)
C22 0.057(2) 0.075(3) 0.043(2) 0.006(2) 0.0050(16) -0.0151(18)
N1 0.0425(16) 0.0339(15) 0.0436(15) -0.0051(12) 0.0129(12) -0.0022(12)
N2 0.0455(17) 0.0398(16) 0.0396(15) 0.0031(13) 0.0037(12) -0.0046(12)
N3 0.073(2) 0.103(3) 0.105(2) 0.047(2) -0.033(2) -0.041(2)
N4 0.0422(16) 0.0448(16) 0.0392(15) 0.0038(13) 0.0094(12) -0.0023(12)
O1 0.0734(18) 0.0659(18) 0.0541(15) -0.0207(14) 0.0213(13) 0.0156(13)
O2 0.0609(16) 0.0602(15) 0.0385(13) -0.0091(12) 0.0176(11) 0.0071(11)
O3 0.0512(14) 0.0712(16) 0.0353(12) -0.0185(12) 0.0060(11) -0.0128(11)
O4 0.0484(13) 0.0409(13) 0.0365(12) -0.0103(10) 0.0120(10) 0.0017(10)
Zn1 0.0401(2) 0.0394(2) 0.0311(2) -0.00457(18) 0.01143(15) -0.00526(16)

loop_
_atom_type_symbol
_atom_type_description
_atom_type_scat_dispersion_real
_atom_type_scat_dispersion_imag
_atom_type_scat_source
C C 0.0033 0.0016 'International Tables Vol C Tables 4.2.6.8 and 6.1.1.4'
H H 0.0000 0.0000 'International Tables Vol C Tables 4.2.6.8 and 6.1.1.4'
N N 0.0061 0.0033 'International Tables Vol C Tables 4.2.6.8 and 6.1.1.4'
O O 0.0106 0.0060 'International Tables Vol C Tables 4.2.6.8 and 6.1.1.4'
Zn Zn 0.2839 1.4301 'International Tables Vol C Tables 4.2.6.8 and 6.1.1.4'

loop_
_geom_angle_atom_site_label_1
_geom_angle_atom_site_label_2
_geom_angle_atom_site_label_3
_geom_angle_site_symmetry_1
_geom_angle_site_symmetry_3
_geom_angle
C2 C1 C6 . . 119.3(3)
C2 C1 C7 . . 122.8(3)
C6 C1 C7 . . 117.9(3)
C1 C2 C3 . . 120.2(3)
C1 C2 H2 . . 119.9
C3 C2 H2 . . 119.9
C4 C3 C2 . . 120.4(3)
C4 C3 C8 . . 120.5(3)
C2 C3 C8 . . 119.1(3)
C5 C4 C3 . . 118.2(3)
C5 C4 H4 . . 120.9
C3 C4 H4 . . 120.9
C6 C5 C4 . . 122.6(3)
C6 C5 C9 . . 115.4(3)
C4 C5 C9 . . 122.0(3)
C5 C6 C1 . . 119.2(3)
C5 C6 H6 . . 120.4
C1 C6 H6 . . 120.4
O1 C7 O2 . . 125.7(3)
O1 C7 C1 . . 120.0(3)
O2 C7 C1 . . 114.3(3)
O3 C8 O4 . . 122.3(3)
O3 C8 C3 . . 119.8(3)
O4 C8 C3 . . 117.8(3)
C5 C9 H9A . . 109.5
C5 C9 H9B . . 109.5
H9A C9 H9B . . 109.5
C5 C9 H9C . . 109.5
H9A C9 H9C . . 109.5
H9B C9 H9C . . 109.5
C11 C10 N1 . . 109.1(3)
C11 C10 H10 . . 125.4
N1 C10 H10 . . 125.4
C10 C11 N2 . . 107.1(3)
C10 C11 H11 . . 126.4
N2 C11 H11 . . 126.4
N1 C12 N2 . . 109.1(3)
N1 C12 C13 . . 127.1(3)
N2 C12 C13 . . 123.8(3)
C12 C13 H13A . . 109.5
C12 C13 H13B . . 109.5
H13A C13 H13B . . 109.5
C12 C13 H13C . . 109.5
H13A C13 H13C . . 109.5
H13B C13 H13C . . 109.5
N2 C14 C15 . . 114.8(3)
N2 C14 H14A . . 108.6
C15 C14 H14A . . 108.6
N2 C14 H14B . . 108.6
C15 C14 H14B . . 108.6
H14A C14 H14B . . 107.5
C16 C15 C14 . . 116.5(3)
C16 C15 H15A . . 108.2
C14 C15 H15A . . 108.2
C16 C15 H15B . . 108.2
C14 C15 H15B . . 108.2
H15A C15 H15B . . 107.3
C15 C16 C17 . . 100.8(3)
C15 C16 H16A . . 111.6
C17 C16 H16A . . 111.6
C15 C16 H16B . . 111.6
C17 C16 H16B . . 111.6
H16A C16 H16B . . 109.4
C18 C17 C16 . . 106.7(3)
C18 C17 H17A . . 110.4
C16 C17 H17A . . 110.4
C18 C17 H17B . . 110.4
C16 C17 H17B . . 110.4
H17A C17 H17B . . 108.6
C17 C18 N3 . . 108.9(4)
C17 C18 H18A . . 109.9
N3 C18 H18A . . 109.9
C17 C18 H18B . . 109.9
N3 C18 H18B . . 109.9
H18A C18 H18B . . 108.3
C20 C19 N3 . . 106.6(4)
C20 C19 H19 . . 126.7
N3 C19 H19 . . 126.7
C19 C20 N4 . . 109.5(3)
C19 C20 H20 . . 125.2
N4 C20 H20 . . 125.2
N4 C21 N3 . . 108.0(3)
N4 C21 C22 . . 127.4(3)
N3 C21 C22 . . 124.6(3)
C21 C22 H22A . . 109.5
C21 C22 H22B . . 109.5
H22A C22 H22B . . 109.5
C21 C22 H22C . . 109.5
H22A C22 H22C . . 109.5
H22B C22 H22C . . 109.5
C12 N1 C10 . . 107.1(3)
C12 N1 Zn1 . . 129.9(2)
C10 N1 Zn1 . . 121.4(2)
C12 N2 C11 . . 107.5(3)
C12 N2 C14 . . 125.9(3)
C11 N2 C14 . . 126.5(3)
C21 N3 C19 . . 108.4(3)
C21 N3 C18 . . 125.4(4)
C19 N3 C18 . . 124.5(4)
C21 N4 C20 . . 107.3(3)
C21 N4 Zn1 . 3_565 131.2(2)
C20 N4 Zn1 . 3_565 121.5(2)
C7 O2 Zn1 . 4_675 121.1(2)
C8 O4 Zn1 . . 118.41(19)
O2 Zn1 O4 4_576 . 99.79(9)
O2 Zn1 N1 4_576 . 122.87(10)
O4 Zn1 N1 . . 107.78(9)
O2 Zn1 N4 4_576 3_565 97.55(10)
O4 Zn1 N4 . 3_565 121.22(9)
N1 Zn1 N4 . 3_565 108.39(10)

loop_
_geom_bond_atom_site_label_1
_geom_bond_atom_site_label_2
_geom_bond_site_symmetry_2
_geom_bond_distance
C1 C2 . 1.381(4)
C1 C6 . 1.390(4)
C1 C7 . 1.508(4)
C2 C3 . 1.377(4)
C2 H2 . 0.9300
C3 C4 . 1.385(4)
C3 C8 . 1.499(4)
C4 C5 . 1.368(4)
C4 H4 . 0.9300
C5 C6 . 1.356(4)
C5 C9 . 1.431(4)
C6 H6 . 0.9300
C7 O1 . 1.220(4)
C7 O2 . 1.274(4)
C8 O3 . 1.250(3)
C8 O4 . 1.271(3)
C9 H9A . 0.9600
C9 H9B . 0.9600
C9 H9C . 0.9600
C10 C11 . 1.349(4)
C10 N1 . 1.396(4)
C10 H10 . 0.9300
C11 N2 . 1.395(4)
C11 H11 . 0.9300
C12 N1 . 1.347(3)
C12 N2 . 1.374(4)
C12 C13 . 1.467(4)
C13 H13A . 0.9600
C13 H13B . 0.9600
C13 H13C . 0.9600
C14 N2 . 1.451(4)
C14 C15 . 1.461(5)
C14 H14A . 0.9700
C14 H14B . 0.9700
C15 C16 . 1.4979(10)
C15 H15A . 0.9700
C15 H15B . 0.9700
C16 C17 . 1.5048(10)
C16 H16A . 0.9700
C16 H16B . 0.9700
C17 C18 . 1.4979(10)
C17 H17A . 0.9700
C17 H17B . 0.9700
C18 N3 . 1.515(5)
C18 H18A . 0.9700
C18 H18B . 0.9700
C19 C20 . 1.322(5)
C19 N3 . 1.395(5)
C19 H19 . 0.9300
C20 N4 . 1.383(4)
C20 H20 . 0.9300
C21 N4 . 1.350(4)
C21 N3 . 1.351(4)
C21 C22 . 1.465(4)
C22 H22A . 0.9600
C22 H22B . 0.9600
C22 H22C . 0.9600
N1 Zn1 . 1.993(2)
N4 Zn1 3_565 2.005(3)
O2 Zn1 4_675 1.946(2)
O4 Zn1 . 1.960(2)
Zn1 O2 4_576 1.946(2)
Zn1 N4 3_565 2.005(3)

loop_
_geom_torsion_atom_site_label_1
_geom_torsion_atom_site_label_2
_geom_torsion_atom_site_label_3
_geom_torsion_atom_site_label_4
_geom_torsion_site_symmetry_4
_geom_torsion
C6 C1 C2 C3 . 2.5(4)
C7 C1 C2 C3 . -179.2(3)
C1 C2 C3 C4 . -4.4(4)
C1 C2 C3 C8 . 177.3(3)
C2 C3 C4 C5 . 2.7(4)
C8 C3 C4 C5 . -179.0(3)
C3 C4 C5 C6 . 0.9(5)
C3 C4 C5 C9 . -179.6(3)
C4 C5 C6 C1 . -2.8(5)
C9 C5 C6 C1 . 177.7(3)
C2 C1 C6 C5 . 1.1(5)
C7 C1 C6 C5 . -177.4(3)
C2 C1 C7 O1 . 151.7(3)
C6 C1 C7 O1 . -29.9(4)
C2 C1 C7 O2 . -29.2(4)
C6 C1 C7 O2 . 149.2(3)
C4 C3 C8 O3 . 177.1(3)
C2 C3 C8 O3 . -4.6(4)
C4 C3 C8 O4 . -1.7(4)
C2 C3 C8 O4 . 176.6(3)
N1 C10 C11 N2 . -1.1(3)
N2 C14 C15 C16 . 72.5(5)
C14 C15 C16 C17 . -178.1(4)
C15 C16 C17 C18 . -170.1(4)
C16 C17 C18 N3 . -163.7(4)
N3 C19 C20 N4 . 4.7(5)
N2 C12 N1 C10 . -0.5(3)
C13 C12 N1 C10 . 179.5(3)
N2 C12 N1 Zn1 . -165.74(19)
C13 C12 N1 Zn1 . 14.4(4)
C11 C10 N1 C12 . 1.0(3)
C11 C10 N1 Zn1 . 167.7(2)
N1 C12 N2 C11 . -0.1(3)
C13 C12 N2 C11 . 179.8(3)
N1 C12 N2 C14 . -178.9(3)
C13 C12 N2 C14 . 1.0(4)
C10 C11 N2 C12 . 0.7(3)
C10 C11 N2 C14 . 179.5(3)
C15 C14 N2 C12 . -106.0(4)
C15 C14 N2 C11 . 75.4(4)
N4 C21 N3 C19 . 0.2(5)
C22 C21 N3 C19 . -177.9(4)
N4 C21 N3 C18 . 165.9(4)
C22 C21 N3 C18 . -12.2(7)
C20 C19 N3 C21 . -3.1(6)
C20 C19 N3 C18 . -168.9(4)
C17 C18 N3 C21 . 104.7(6)
C17 C18 N3 C19 . -91.8(6)
N3 C21 N4 C20 . 2.6(4)
C22 C21 N4 C20 . -179.4(4)
N3 C21 N4 Zn1 3_565 -174.8(3)
C22 C21 N4 Zn1 3_565 3.2(5)
C19 C20 N4 C21 . -4.6(5)
C19 C20 N4 Zn1 3_565 173.1(3)
O1 C7 O2 Zn1 4_675 13.4(5)
C1 C7 O2 Zn1 4_675 -165.59(19)
O3 C8 O4 Zn1 . 2.9(4)
C3 C8 O4 Zn1 . -178.30(19)
